data_2009840
loop_
_publ_author_name
'Zeng, D.'
'Hampden-Smith, M.J.'
'Larson, E.M.'

_publ_section_title
;\m-[1,2-Bis(diethylphosphino)ethane]-<i>P</i>:<i>P</i>'-bis[bis(diethyldithiocarbamato-<i>S</i>,<i>S</i>')zinc(II)]
 ditoluene solvate
;
_journal_issue 7
_journal_name_full 'Acta Crystallographica Section C'
_journal_page_first 1000
_journal_page_last 1002
_journal_paper_doi 10.1107/S0108270193011448
_journal_volume 50
_journal_year 1994
_chemical_formula_sum 'C44 H80 N4 P2 S8 Zn2'
_chemical_formula_weight 1114.4
_space_group_IT_number 14
_symmetry_cell_setting monoclinic
_symmetry_space_group_name_Hall '-P 2ybc'
_symmetry_space_group_name_H-M 'P 1 21/c 1'
_atom_type_scat_source IntTabIV
_cell_angle_alpha 90.0
_cell_angle_beta 96.460(10)
_cell_angle_gamma 90.0
_cell_formula_units_Z 2
_cell_length_a 12.9600(10)
_cell_length_b 11.311(2)
_cell_length_c 20.129(5)
_cell_measurement_reflns_used 45
_cell_measurement_temperature 298
_cell_measurement_theta_max 13.5
_cell_measurement_theta_min 5.5
_cell_volume 2932.0(9)
_diffrn_measurement_device Kuma
_diffrn_measurement_method \q-2\q
_diffrn_radiation_type Mo
_diffrn_radiation_wavelength 0.70930
_diffrn_reflns_av_R_equivalents 0.026
_diffrn_reflns_limit_h_max 14
_diffrn_reflns_limit_h_min 0
_diffrn_reflns_limit_k_max 12
_diffrn_reflns_limit_k_min 0
_diffrn_reflns_limit_l_max 22
_diffrn_reflns_limit_l_min -22
_diffrn_reflns_number 4306
_diffrn_reflns_theta_max 45
_diffrn_standards_decay_% 40
_diffrn_standards_interval_count 50
_diffrn_standards_number 2
_exptl_absorpt_coefficient_mu 1.189
_exptl_absorpt_correction_T_max 0.8380
_exptl_absorpt_correction_T_min 0.8375
_exptl_absorpt_correction_type sphere
_exptl_crystal_colour Clear
_exptl_crystal_density_diffrn 1.254
_exptl_crystal_description Needle
_exptl_crystal_size_max 0.4
_exptl_crystal_size_mid 0.2
_exptl_crystal_size_min 0.2
_refine_diff_density_max 0.768
_refine_diff_density_min -0.732
_refine_ls_extinction_method none
_refine_ls_goodness_of_fit_obs 4.18
_refine_ls_hydrogen_treatment noref
_refine_ls_number_parameters 232
_refine_ls_number_reflns 2531
_refine_ls_R_factor_obs 0.055
_refine_ls_shift/esd_max 0.0
_refine_ls_structure_factor_coef F
_refine_ls_weighting_details w=(2F~o~/\sF~o~^2^)^2^
_refine_ls_weighting_scheme calc
_refine_ls_wR_factor_obs 0.072
_reflns_number_observed 2705
_reflns_number_total 3857
_reflns_observed_criterion F>\s(F)
_cod_data_source_file br1040.cif
_cod_data_source_block br1040_structure_1_of_1
_cod_depositor_comments
;
The following automatic conversions were performed:

'_refine_ls_weighting_scheme' value 'w=(2F~o~/\sF~o~^2^)^2^' was
changed to 'calc'. New tag '_refine_ls_weighting_details' was
created. The value of the new tag was set to
'w=(2F~o~/\sF~o~^2^)^2^'.

Automatic conversion script
Id: cif_fix_values 3143 2015-03-26 13:38:13Z robertas 
;
_cod_original_cell_volume 2932
_cod_original_sg_symbol_H-M 'P 21/c'
_cod_database_code 2009840

loop_
_symmetry_equiv_pos_as_xyz
x,y,z
-x,-y,-z
x,1/2-y,1/2+z
-x,-1/2+y,-1/2-z

loop_
_atom_site_label
_atom_site_fract_x
_atom_site_fract_y
_atom_site_fract_z
_atom_site_U_iso_or_equiv
Zn .22228(8) .00208(10) .13061(5) 0.0551
P .17153(17) .0265(2) .01365(11) 0.0502
C1 .0435(6) -.0315(8) -.0161(4) 0.0509
C2 .2550(7) -.0581(11) -.0388(5) 0.0824
C3 .3684(8) -.0224(14) -.0233(6) 0.1161
C4 .1716(8) .1807(9) -.0133(5) 0.0802
C5 .1379(10) .2026(11) -.0867(6) 0.1108
S1a .2316(2) -.2311(2) .11772(14) 0.0711
S2a .1056(2) -.0813(2) .19647(12) 0.0614
N1a .0920(6) -.3153(7) .1942(4) 0.0716
C1a .1387(7) -.2208(8) .1716(4) 0.0585
C2a .1226(10) -.4379(10) .1746(6) 0.0995
C3a .0514(11) -.4788(10) .1117(8) 0.1298
C4a .0120(8) -.3035(10) .2408(5) 0.0785
C5a .0646(9) -.3083(12) .3132(5) 0.1021
S1b .2228(2) .2210(2) .16682(14) 0.0653
S2b .39220(18) .0490(2) .17197(13) 0.0622
N1b .4174(6) .2693(7) .2147(4) 0.0644
C1b .3506(7) .1890(8) .1871(4) 0.0522
C2b .3853(8) .3953(8) .2228(6) 0.0795
C3b .3409(9) .4126(10) .2896(6) 0.0937
C4b .5267(7) .2399(9) .2422(6) 0.0801
C5b .5968(9) .2621(10) .1909(7) 0.1088
C1t .2399(7) -.0356(9) .4203(10) 0.151(14)
C1't .2560(9) -.0097(11) .3823(6) 0.127(10)
C2t .3621(10) .0704(12) .4995(5) 0.103(10)
C2't .3124(9) .0192(10) .5006(5) 0.113(9)
C3t .2801(11) -.0105(11) .4865(7) 0.154(15)
C3't .2465(7) -.0358(9) .4495(7) 0.122(10)
C4t .2817(11) .0202(13) .3670(6) 0.128(12)
C4't .3313(10) .0714(11) .3660(4) 0.111(9)
C5t .4039(7) .1262(7) .4462(8) 0.138(13)
C5't .3877(7) .1004(8) .4843(5) 0.096(8)
C6t .4831(15) .2043(16) .4587(17) 0.18(2)
C6't .4512(15) .1535(16) .5335(11) 0.134(13)
C7t .3637(11) .1011(12) .3800(6) 0.126(12)
C7't .3972(8) .1264(8) .4170(6) 0.108(9)

loop_
_geom_angle_atom_site_label_1
_geom_angle_atom_site_label_2
_geom_angle_atom_site_label_3
_geom_angle
_geom_angle_publ_flag
Zn P C1 115.0(3) yes
Zn P C2 112.8(4) yes
Zn P C4 113.2(3) yes
C1 P C2 101.2(4) yes
C1 P C4 106.1(4) yes
C2 P C4 107.6(5) yes
P Zn S1a 91.65(9) yes
P Zn S2a 119.03(9) yes
S1a Zn S2a 72.05(8) yes
S1a Zn S1b 169.17(10) yes
S1a Zn S2b 102.11(9) yes
Zn S1a C1a 80.1(3) yes
Zn S2a C1a 90.4(3) yes
S1a C1a N1a 122.7(7) yes
S2a C1a N1a 119.8(8) yes
S1a C1a S2a 117.5(5) yes
P Zn S1b 99.17(9) yes
P Zn S2b 118.11(9) yes
S1b Zn S2b 73.01(9) yes
S2a Zn S1b 102.10(9) yes
S2a Zn S2b 122.66(10) yes
Zn S1b C1b 80.5(3) yes
Zn S2b C1b 88.3(3) yes
S1b C1b N1b 121.7(7) yes
S2b C1b N1b 120.1(7) yes
S1b C1b S2b 118.2(5) yes
P C1 C1 112.2(7) no
P C2 C3 111.0(8) no
P C4 C5 115.9(8) no
C1a N1a C2a 120.3(8) no
C1a N1a C4a 121.4(8) no
C2a N1a C4a 118.2(8) no
C1b N1b C4b 123.1(8) no
C1b N1b C2b 121.2(8) no
C4b N1b C2b 115.7(8) no
N1a C2a C3a 109.8(10) no
N1a C4a C5a 109.3(8) no
N1b C4b C5b 109.5(9) no
N1b C2b C3b 110.7(9) no
C7t C5t C2t 120.000(13) no
C7t C5t C6t 120.000(7) no
C7t C5t C5't 132.0(3) no
C7t C5t C7't 17.9(3) no
C7t C5t C4't 12.0(3) no
C7t C5t C6't 177.0(8) no
C2t C5t C6t 120.001(11) no
C2t C5t C5't 12.0(3) no
C2t C5t C7't 137.9(3) no
C2t C5t C4't 108.0(3) no
C2t C5t C6't 57.1(8) no
C6t C5t C5't 108.0(3) no
C6t C5t C7't 102.1(3) no
C6t C5t C4't 132.0(3) no
C6t C5t C6't 63.0(8) no
C5't C5t C7't 149.932(7) no
C5't C5t C4't 119.963(13) no
C5't C5t C6't 45.1(6) no
C7't C5t C4't 29.969(7) no
C7't C5t C6't 165.0(6) no
C4't C5t C6't 165.0(6) no
C5t C7t C4t 120.000(7) no
C5t C7t C7't 12.0(3) no
C5t C7t C4't 137.9(3) no
C5t C7t C1't 108.0(3) no
C4t C7t C7't 132.0(3) no
C4t C7t C4't 17.9(3) no
C4t C7t C1't 12.0(3) no
C7't C7t C4't 149.890(4) no
C7't C7t C1't 119.941(9) no
C4't C7t C1't 29.950(7) no
C1t C4t C4't 132.0(3) no
C1t C4t C1't 18.0(3) no
C1t C4t C3't 12.0(3) no
C4't C4t C1't 149.956(7) no
C4't C4t C3't 119.977(8) no
C1't C4t C3't 29.980(4) no
C4t C1t C3t 120.000(13) no
C4t C1t C1't 12.0(3) no
C4t C1t C3't 1380.(3) no
C4t C1t C2't 108.0(3) no
C3t C1t C1't 132.0(3) no
C3t C1t C3't 18.0(3) no
C3t C1t C2't 12.0(3) no
C1't C1t C3't 150.068(7) no
C1't C1t C2't 120.037(13) no
C3't C1t C2't 30.031(7) no
C1t C3t C2t 120.000(7) no
C1t C3t C5't 108.0(3) no
C1t C3t C3't 12.1(3) no
C1t C3t C2't 138.1(3) no
C2t C3t C5't 12.0(3) no
C2t C3t C3't 132.1(3) no
C2t C3t C2't 18.1(3) no
C5't C3t C3't 120.060(9) no
C5't C3t C2't 30.051(7) no
C3't C3t C2't 150.111(4) no
C5t C2t C3t 120.000(11) no
C5t C2t C5't 18.0(3) no
C5t C2t C7't 12.0(3) no
C5t C2t C2't 132.0(3) no
C5t C2t C6't 74.8(10) no
C3t C2t C7't 108.0(3) no
C3t C2t C2't 12.0(3) no
C3t C2t C6't 165.2(10) no
C5't C2t C7't 30.020(4) no
C5't C2t C2't 150.043(7) no
C5't C2t C6't 56.8(7) no
C7't C2t C2't 120.023(8) no
C7't C2t C6't 86.9(7) no
C2't C2t C6't 153.1(7) no
C5t C6t C5't 27.0(4) no
C5t C6t C7't 21.1(5) no
C5t C6t C6't 72.0(3) no
C5't C6 C7't 48.1(6) no
C5't C6t C6't 45.0(6) no
C7't C6t C6't 93.1(7) no
C5t C5't C3t 120.002(8) no
C5t C5't C2t 150.003(4) no
C5t C5't C6t 45.0(6) no
C5t C5't C7't 12.0(3) no
C5t C5't C2't 132.0(3) no
C5t C5't C6't 108.0(3) no
C3t C5't C2t 30.001(7) no
C3t C5't C6t 165.0(6) no
C3t C5't C7't 108.0(3) no
C3t C5't C2't 12.0(3) no
C3t C5't C6't 132.0(3) no
C2t C5't C6t 165.0(6) no
C2t C5't C7't 138.0(3) no
C2t C5't C2't 18.0(3) no
C2t C5't C6't 102.0(3) no
C6t C5't C7't 57.1(8) no
C6t C5't C2't 177.1(8) no
C6t C5't C6't 62.9(8) no
C7't C5't C2't 120.000(7) no
C7't C5't C6't 120.000(12) no
C2't C5't C6't 120.000(12) no
C5t C7't C7t 150.097(7) no
C5t C7't C2t 30.045(7) no
C5t C7't C6t 56.8(7) no
C5t C7't C5't 18.0(3) no
C5t C7't C4't 138.0(3) no
C7t C7't C2t 120.052(13) no
C7t C7't C6t 153.1(7) no
C7t C7't C5't 132.1(3) no
C7t C7't C4't 12.1(3) no
C2t C7't C6t 86.8(7) no
C2t C7't C5't 12.0(3) no
C2t C7't C4't 108.0(3) no
C6t C7't C5't 74.8(10) no
C6t C7't C4't 165.2(10) no
C5't C7't C4't 120.000(12) no
C5t C4't C7t 30.044(4) no
C5t C4't C4t 120.051(9) no
C5t C4't C7't 12.0(3) no
C5t C4't C1't 108.0(3) no
C7t C4't C4t 150.095(7) no
C7t C4't C7't 18.1(3) no
C7t C4't C1't 138.1(3) no
C4t C4't C7't 132.0(3) no
C4t C4't C1't 12.0(3) no
C7't C4't C1't 120.000(12) no
C7t C1't C4t 29.999(7) no
C7t C1't C1t 119.999(8) no
C7t C1't C4't 12.0(3) no
C7t C1't C3't 108.0(3) no
C4t C1't C1t 149.998(4) no
C4t C1't C4't 18.0(3) no
C4t C1't C3't 138.0(3) no
C1t C1't C4't 132.0(3) no
C1t C1't C3't 12.0(3) no
C4't C1't C3't 120.001(7) no
C4't C3't C1t 29.955(7) no
C4t C3't C3t 119.947(13) no
C4t C3't C1't 12.0(3) no
C4t C3't C2't 108.0(3) no
C1t C3't C3t 149.902(7) no
C1t C3't C1't 17.9(3) no
C1t C3't C2't 137.9(3) no
C3t C3't C1't 132.0(3) no
C3t C3't C2't 12.0(3) no
C1't C3't C2't 120.000(12) no
C1t C2't C3t 29.956(4) no
C1t C2't C2t 119.949(9) no
C1t C2't C5't 108.0(3) no
C1t C2't C3't 12.0(3) no
C3t C2't C2t 149.905(7) no
C3t C2't C5't 137.9(3) no
C3t C2't C3't 17.9(3) no
C2t C2't C5't 12.0(3) no
C2t C2't C3't 132.0(3) no
C5't C2't C3't 120.000(12) no
C5t C6't C2t 48.1(6) no
C5t C6't C6t 45.0(6) no
C5t C6't C5't 27.0(4) no
C2t C6't C6t 93.2(7) no
C2t C6't C5't 21.1(5) no
C6t C6't C5't 72.0(3) no

loop_
_geom_bond_atom_site_label_1
_geom_bond_atom_site_label_2
_geom_bond_site_symmetry_1
_geom_bond_site_symmetry_2
_geom_bond_distance
_geom_bond_publ_flag
Zn P . . 2.388(2) yes
P C1 . . 1.822(8) yes
C1 C1 . 2 1.537(16) yes
P C2 . . 1.859(10) yes
C2 C3 . . 1.522(14) yes
P C4 . . 1.827(10) yes
C4 C5 . . 1.514(14) yes
Zn S1a . . 2.653(2) yes
Zn S2a . . 2.320(2) yes
S1a C1a . . 1.712(9) yes
S2a C1a . . 1.724(9) yes
C1a N1a . . 1.334(10) yes
S1a S2a . . 2.937(3) yes
N1a C2a . . 1.506(13) yes
C2a C3a . . 1.551(17) yes
N1a C4a . . 1.480(12) yes
C4a C5a . . 1.538(14) yes
Zn S1b . . 2.580(2) yes
Zn S2b . . 2.326(2) yes
S1b C1b . . 1.699(9) yes
S2b C1b . . 1.712(9) yes
C1b N1b . . 1.332(10) yes
S1b S2b . . 2.926(3) yes
N1b C2b . . 1.498(11) yes
C2b C3b . . 1.533(14) yes
N1b C4b . . 1.499(11) yes
C4b C5b . . 1.472(15) yes
C5t C7t . . 1.405(5) no
C5t C2t . . 1.405(5) no
C5t C6t . . 1.36(2) no
C5t C5't . . 0.868(13) no
C5t C7't . . 0.584(14) no
C5t C4't . . 1.880(13) no
C5t C2't . . 2.088(11) no
C5t C6't . . 1.82(2) no
C7t C4t . . 1.405(5) no
C7t C5't . . 2.088(11) no
C7t C7't . . 0.868(13) no
C7t C4't . . 0.585(14) no
C7t C1't . . 1.881(13) no
C4t C1t . . 1.405(5) no
C4t C7't . . 2.087(11) no
C4t C4't . . 0.867(13) no
C4t C1't . . 0.585(14) no
C4t C3't . . 1.881(13) no
C1t C3t . . 1.405(5) no
C1t C4't . . 2.087(11) no
C1t C1't . . 0.867(13) no
C1t C3't . . 0.585(14) no
C1t C2't . . 1.881(13) no
C3t C2t . . 1.405(5) no
C3t C5't . . 1.880(13) no
C3t C1't . . 2.087(11) no
C3t C3't . . 0.868(13) no
C3t C2't . . 0.584(14) no
C2t C5't . . 0.584(14) no
C2t C7't . . 1.880(13) no
C2t C3't . . 2.088(11) no
C2t C2't . . 0.868(13) no
C2t C6't . . 1.58(2) no
C6t C5't . . 1.82(2) no
C6t C7't . . 1.58(2) no
C6t C6't . . 1.71(3) no
C5't C7't . . 1.405(5) no
C5't C2't . . 1.405(5) no
C5't C6't . . 1.36(2) no
C7't C5't . . 1.405(5) no
C7't C4't . . 1.405(5) no
C4't C1't . . 1.405(5) no
C1't C3't . . 1.405(5) no
C3't C2't . . 1.405(5) no
